data_1548399
loop_
_publ_author_name
'Peng-Wei Xu'
'Jia-Kuan Liu'
'Lan Shen'
'Zhong-Yan Cao'
'Xiao-Li Zhao'
'Jun Yan'
'Jian Zhou'

_publ_section_title
;
 Diastereo- and enantioselective [3 + 3] cycloaddition of spirocyclopropyl
 oxindoles using both aldonitrones and ketonitrones
;
_journal_name_full 'Nature Communications'
_journal_page_first 1619
_journal_paper_doi 10.1038/s41467-017-01451-1
_journal_volume 8
_journal_year 2017
_chemical_formula_sum 'C32 H29 Cl N2 O4 S'
_chemical_formula_weight 573.08
_space_group_IT_number 2
_symmetry_cell_setting triclinic
_symmetry_Int_Tables_number 2
_symmetry_space_group_name_Hall '-P 1'
_symmetry_space_group_name_H-M 'P -1'
_cell_angle_alpha 108.2960(10)
_cell_angle_beta 102.6280(10)
_cell_angle_gamma 99.4440(10)
_cell_formula_units_Z 2
_cell_length_a 8.9003(3)
_cell_length_b 13.1778(4)
_cell_length_c 13.2084(4)
_cell_volume 1389.26(8)
_diffrn_ambient_temperature 160.01
_diffrn_radiation_probe x-ray
_diffrn_radiation_type MoK\a
_diffrn_radiation_wavelength 0.71073
_exptl_absorpt_coefficient_mu 0.254
_exptl_crystal_density_diffrn 1.370
_exptl_crystal_F_000 600
_refine_ls_goodness_of_fit_ref 1.092
_refine_ls_number_parameters 364
_refine_ls_number_reflns 6354
_refine_ls_R_factor_all 0.0570
_refine_ls_R_factor_gt 0.0466
_refine_ls_wR_factor_gt 0.0972
_refine_ls_wR_factor_ref 0.1025
_cod_data_source_file ncomms1619-2017-2.cif
_cod_data_source_block minor-4e
_cod_depositor_comments
;
Crystal size    0.3 x 0.25 x 0.2 mm3    
Theta range for data collection    2.525 to 27.490  
Index ranges    -11<=h<=11, -17<=k<=17, -17<=l<=17
Reflections collected    42723 
Independent reflections    6354 [R(int) = 0.0427] 
Completeness to theta = 25.242    99.6   
Absorption correction    Semi-empirical from equivalents 
Max. and min. transmission    0.7456 and 0.7073 
Refinement method    Full-matrix least-squares on F2 
Extinction coefficient    n/a 
Largest diff. peak and hole    0.403 and -0.388 e.A-3 
;
_cod_database_code 1548399

loop_
_space_group_symop_id
_space_group_symop_operation_xyz
1 x,y,z
2 -x,-y,-z

loop_
_atom_site_aniso_label
_atom_site_aniso_U_11
_atom_site_aniso_U_22
_atom_site_aniso_U_33
_atom_site_aniso_U_23
_atom_site_aniso_U_13
_atom_site_aniso_U_12
Cl(1) .031(1) .028(1) .027(1) .005(1) -.004(1) -.004(1)
S(1) .029(1) .028(1) .024(1) .016(1) .011(1) .010(1)
O(1) .021(1) .028(1) .017(1) .010(1) .006(1) .008(1)
O(2) .024(1) .022(1) .025(1) .009(1) .003(1) .003(1)
O(3) .032(1) .038(1) .044(1) .025(1) .017(1) .007(1)
O(4) .046(1) .037(1) .022(1) .018(1) .014(1) .017(1)
N(1) .016(1) .026(1) .016(1) .008(1) .003(1) .005(1)
N(2) .022(1) .024(1) .019(1) .012(1) .007(1) .008(1)
C(1) .016(1) .018(1) .017(1) .008(1) .002(1) .004(1)
C(2) .016(1) .021(1) .016(1) .007(1) .004(1) .005(1)
C(3) .013(1) .023(1) .016(1) .007(1) .003(1) .007(1)
C(4) .018(1) .025(1) .018(1) .009(1) .003(1) .007(1)
C(5) .017(1) .023(1) .022(1) .005(1) .004(1) .004(1)
C(6) .023(1) .032(1) .013(1) .003(1) .001(1) .008(1)
C(7) .025(1) .033(1) .016(1) .011(1) .006(1) .012(1)
C(8) .017(1) .024(1) .019(1) .009(1) .007(1) .009(1)
C(9) .018(1) .024(1) .020(1) .010(1) .007(1) .010(1)
C(10) .021(1) .034(1) .024(1) .016(1) .001(1) .008(1)
C(11) .018(1) .028(1) .017(1) .010(1) .002(1) .010(1)
C(12) .027(1) .032(1) .022(1) .008(1) .002(1) .014(1)
C(13) .040(1) .054(1) .021(1) .008(1) .005(1) .032(1)
C(14) .035(1) .081(2) .030(1) .029(1) .018(1) .038(1)
C(15) .021(1) .064(2) .042(1) .035(1) .013(1) .018(1)
C(16) .020(1) .035(1) .030(1) .017(1) .006(1) .011(1)
C(17) .017(1) .024(1) .018(1) .008(1) .004(1) .007(1)
C(18) .021(1) .020(1) .017(1) .006(1) .004(1) .006(1)
C(19) .028(1) .019(1) .022(1) .007(1) .010(1) .005(1)
C(20) .028(1) .030(1) .027(1) .006(1) .010(1) .007(1)
C(21) .033(1) .030(1) .044(1) .010(1) .021(1) .009(1)
C(22) .054(1) .020(1) .037(1) .011(1) .030(1) .010(1)
C(23) .053(1) .029(1) .022(1) .009(1) .015(1) .010(1)
C(24) .037(1) .027(1) .022(1) .008(1) .008(1) .008(1)
C(25) .074(2) .035(1) .050(1) .015(1) .045(1) .016(1)
C(26) .027(1) .022(1) .022(1) .012(1) .006(1) .009(1)
C(27) .031(1) .031(1) .021(1) .005(1) .002(1) .006(1)
C(28) .024(1) .040(1) .028(1) .005(1) .000(1) .006(1)
C(29) .030(1) .030(1) .031(1) .008(1) .007(1) .010(1)
C(30) .032(1) .020(1) .026(1) .003(1) .001(1) .007(1)
C(31) .025(1) .021(1) .029(1) .009(1) .000(1) .006(1)
C(32) .037(1) .056(2) .046(1) -.004(1) .012(1) .015(1)

loop_
_atom_site_label
_atom_site_type_symbol
_atom_site_fract_x
_atom_site_fract_y
_atom_site_fract_z
_atom_site_U_iso_or_equiv
Cl(1) Cl .1529(1) .2376(1) .0658(1) .033(1)
S(1) S .5280(1) .7909(1) .1416(1) .024(1)
O(1) O .6421(1) .6575(1) .5729(1) .021(1)
O(2) O .6966(2) .8067(1) .3721(1) .025(1)
O(3) O .6826(2) .8632(1) .1804(1) .034(1)
O(4) O .4508(2) .7360(1) .0254(1) .032(1)
N(1) N .7629(2) .6500(1) .5131(1) .019(1)
N(2) N .5422(2) .6897(1) .1945(1) .020(1)
C(1) C .6802(2) .5736(1) .3978(1) .017(1)
C(2) C .5487(2) .6202(1) .3420(1) .018(1)
C(3) C .4448(2) .5366(1) .2311(1) .017(1)
C(4) C .3591(2) .4301(1) .2073(1) .020(1)
C(5) C .2675(2) .3704(2) .0983(2) .022(1)
C(6) C .2604(2) .4139(2) .0154(2) .025(1)
C(7) C .3466(2) .5205(2) .0392(1) .024(1)
C(8) C .4379(2) .5810(1) .1482(1) .019(1)
C(9) C .6126(2) .7178(1) .3104(1) .020(1)
C(10) C .8723(2) .6012(2) .5716(2) .026(1)
C(11) C .7976(2) .5538(2) .3311(1) .021(1)
C(12) C .7832(2) .4479(2) .2581(2) .028(1)
C(13) C .8848(3) .4299(2) .1918(2) .038(1)
C(14) C 1.0007(3) .5168(2) .1976(2) .042(1)
C(15) C 1.0181(2) .6217(2) .2716(2) .037(1)
C(16) C .9173(2) .6410(2) .3384(2) .027(1)
C(17) C .4463(2) .6610(1) .4197(1) .020(1)
C(18) C .5503(2) .7272(1) .5382(1) .020(1)
C(19) C .4609(2) .7663(1) .6221(2) .023(1)
C(20) C .3022(2) .7686(2) .5913(2) .029(1)
C(21) C .2290(3) .8132(2) .6717(2) .034(1)
C(22) C .3097(3) .8545(2) .7843(2) .034(1)
C(23) C .4677(3) .8510(2) .8146(2) .034(1)
C(24) C .5426(3) .8092(2) .7351(2) .029(1)
C(25) C .2280(3) .9011(2) .8711(2) .048(1)
C(26) C .3982(2) .8555(2) .2061(2) .022(1)
C(27) C .2362(2) .8210(2) .1520(2) .030(1)
C(28) C .1329(2) .8664(2) .2060(2) .034(1)
C(29) C .1882(2) .9433(2) .3148(2) .031(1)
C(30) C .3513(2) .9765(2) .3662(2) .028(1)
C(31) C .4573(2) .9347(2) .3129(2) .026(1)
C(32) C .0741(3) .9890(2) .3741(2) .051(1)
H(1) H .6281 .5014 .4002 .021
H(4) H .3630 .3991 .2635 .024
H(6) H .1961 .3705 -.0584 .030
H(7) H .3431 .5512 -.0172 .028
H(10A) H .9076 .6455 .6514 .039
H(10B) H .9647 .5997 .5427 .039
H(10C) H .8177 .5257 .5597 .039
H(12) H .7036 .3877 .2537 .033
H(13) H .8744 .3575 .1421 .046
H(14) H 1.0683 .5045 .1508 .050
H(15) H 1.0997 .6811 .2769 .044
H(16) H .9298 .7134 .3890 .032
H(17A) H .3843 .7076 .3919 .024
H(17B) H .3703 .5967 .4191 .024
H(18) H .6246 .7929 .5381 .023
H(20) H .2433 .7394 .5148 .035
H(21) H .1211 .8155 .6489 .041
H(23) H .5254 .8777 .8913 .041
H(24) H .6517 .8098 .7581 .035
H(25A) H .2737 .8880 .9390 .072
H(25B) H .1140 .8649 .8424 .072
H(25C) H .2434 .9807 .8881 .072
H(27) H .1967 .7669 .0789 .036
H(28) H .0223 .8449 .1684 .040
H(30) H .3908 1.0293 .4400 .034
H(31) H .5685 .9598 .3486 .032
H(32A) H .0940 .9801 .4464 .077
H(32B) H -.0353 .9492 .3291 .077
H(32C) H .0893 1.0676 .3856 .077

loop_
_geom_angle_atom_site_label_1
_geom_angle_atom_site_label_2
_geom_angle_atom_site_label_3
_geom_angle
_geom_angle_site_symmetry_1
_geom_angle_site_symmetry_2
_geom_angle_site_symmetry_3
_geom_angle_publ_flag
O3 S1 O4 120.80(12) . . . yes
O3 S1 N2 106.27(10) . . . yes
O3 S1 C26 110.46(13) . . . yes
O4 S1 N2 105.98(11) . . . yes
O4 S1 C26 109.30(12) . . . yes
N2 S1 C26 102.27(12) . . . yes
N1 O1 C18 106.61(12) . . . yes
O1 N1 C1 106.40(13) . . . yes
O1 N1 C10 102.93(13) . . . yes
C1 N1 C10 111.07(15) . . . yes
S1 N2 C8 125.38(11) . . . yes
S1 N2 C9 119.96(11) . . . yes
C8 N2 C9 109.82(12) . . . yes
N1 C1 C2 110.30(12) . . . yes
N1 C1 C11 110.45(14) . . . yes
C2 C1 C11 110.79(12) . . . no
C1 C2 C3 111.72(12) . . . no
C1 C2 C9 114.30(14) . . . no
C1 C2 C17 111.32(11) . . . no
C3 C2 C9 102.20(10) . . . no
C3 C2 C17 110.52(14) . . . no
C9 C2 C17 106.33(12) . . . no
C2 C3 C4 128.47(12) . . . no
C2 C3 C8 110.78(12) . . . no
C4 C3 C8 120.72(12) . . . no
C3 C4 C5 117.43(15) . . . no
Cl1 C5 C4 118.86(18) . . . yes
Cl1 C5 C6 118.95(19) . . . yes
C4 C5 C6 122.2(2) . . . no
C5 C6 C7 120.4(2) . . . no
C6 C7 C8 117.80(18) . . . no
N2 C8 C3 108.98(11) . . . yes
N2 C8 C7 129.46(15) . . . yes
C3 C8 C7 121.49(16) . . . no
O2 C9 N2 124.39(14) . . . yes
O2 C9 C2 127.29(12) . . . yes
N2 C9 C2 108.05(12) . . . yes
C1 C11 C12 119.77(19) . . . no
C1 C11 C16 120.98(18) . . . no
C12 C11 C16 119.20(18) . . . no
C11 C12 C13 120.2(2) . . . no
C12 C13 C14 120.3(2) . . . no
C13 C14 C15 119.8(2) . . . no
C14 C15 C16 120.5(2) . . . no
C11 C16 C15 119.9(2) . . . no
C2 C17 C18 110.90(14) . . . no
O1 C18 C17 107.25(11) . . . yes
O1 C18 C19 108.14(12) . . . yes
C17 C18 C19 115.07(15) . . . no
C18 C19 C20 122.8(2) . . . no
C18 C19 C24 119.12(18) . . . no
C20 C19 C24 117.9(2) . . . no
C19 C20 C21 120.5(2) . . . no
C20 C21 C22 121.6(2) . . . no
C21 C22 C23 117.7(2) . . . no
C21 C22 C25 121.1(2) . . . no
C23 C22 C25 121.2(2) . . . no
C22 C23 C24 121.2(2) . . . no
C19 C24 C23 121.2(2) . . . no
S1 C26 C27 119.11(19) . . . yes
S1 C26 C31 119.74(16) . . . yes
C27 C26 C31 121.0(2) . . . no
C26 C27 C28 119.1(2) . . . no
C27 C28 C29 121.18(19) . . . no
C28 C29 C30 118.11(19) . . . no
C28 C29 C32 120.68(19) . . . no
C30 C29 C32 121.2(2) . . . no
C29 C30 C31 121.8(2) . . . no
C26 C31 C30 118.73(19) . . . no
N1 C1 H1 108.00 . . . no
C2 C1 H1 108.00 . . . no
C11 C1 H1 108.00 . . . no
C3 C4 H4 121.00 . . . no
C5 C4 H4 121.00 . . . no
C5 C6 H6 120.00 . . . no
C7 C6 H6 120.00 . . . no
C6 C7 H7 121.00 . . . no
C8 C7 H7 121.00 . . . no
N1 C10 H10A 109.00 . . . no
N1 C10 H10B 109.00 . . . no
N1 C10 H10C 109.00 . . . no
H10A C10 H10B 109.00 . . . no
H10A C10 H10C 110.00 . . . no
H10B C10 H10C 109.00 . . . no
C11 C12 H12 120.00 . . . no
C13 C12 H12 120.00 . . . no
C12 C13 H13 120.00 . . . no
C14 C13 H13 120.00 . . . no
C13 C14 H14 120.00 . . . no
C15 C14 H14 120.00 . . . no
C14 C15 H15 120.00 . . . no
C16 C15 H15 120.00 . . . no
C11 C16 H16 120.00 . . . no
C15 C16 H16 120.00 . . . no
C2 C17 H17A 109.00 . . . no
C2 C17 H17B 109.00 . . . no
C18 C17 H17A 109.00 . . . no
C18 C17 H17B 109.00 . . . no
H17A C17 H17B 108.00 . . . no
O1 C18 H18 109.00 . . . no
C17 C18 H18 109.00 . . . no
C19 C18 H18 109.00 . . . no
C19 C20 H20 120.00 . . . no
C21 C20 H20 120.00 . . . no
C20 C21 H21 119.00 . . . no
C22 C21 H21 119.00 . . . no
C22 C23 H23 119.00 . . . no
C24 C23 H23 119.00 . . . no
C19 C24 H24 119.00 . . . no
C23 C24 H24 119.00 . . . no
C22 C25 H25A 109.00 . . . no
C22 C25 H25B 109.00 . . . no
C22 C25 H25C 109.00 . . . no
H25A C25 H25B 110.00 . . . no
H25A C25 H25C 109.00 . . . no
H25B C25 H25C 109.00 . . . no
C26 C27 H27 121.00 . . . no
C28 C27 H27 120.00 . . . no
C27 C28 H28 119.00 . . . no
C29 C28 H28 119.00 . . . no
C29 C30 H30 119.00 . . . no
C31 C30 H30 119.00 . . . no
C26 C31 H31 121.00 . . . no
C30 C31 H31 121.00 . . . no
C29 C32 H32A 109.00 . . . no
C29 C32 H32B 110.00 . . . no
C29 C32 H32C 109.00 . . . no
H32A C32 H32B 109.00 . . . no
H32A C32 H32C 109.00 . . . no
H32B C32 H32C 109.00 . . . no

loop_
_geom_bond_atom_site_label_1
_geom_bond_atom_site_label_2
_geom_bond_distance
_geom_bond_site_symmetry_1
_geom_bond_site_symmetry_2
_geom_bond_publ_flag
Cl1 C5 1.743(3) . . yes
S1 O3 1.421(2) . . yes
S1 O4 1.4247(17) . . yes
S1 N2 1.6984(19) . . yes
S1 C26 1.756(2) . . yes
O1 N1 1.465(2) . . yes
O1 C18 1.438(2) . . yes
O2 C9 1.2010(19) . . yes
N1 C1 1.4761(18) . . yes
N1 C10 1.465(3) . . yes
N2 C8 1.433(2) . . yes
N2 C9 1.4219(17) . . yes
C1 C2 1.560(2) . . no
C1 C11 1.511(2) . . no
C2 C3 1.5082(18) . . no
C2 C9 1.534(2) . . no
C2 C17 1.548(2) . . no
C3 C4 1.385(2) . . no
C3 C8 1.3891(18) . . no
C4 C5 1.386(3) . . no
C5 C6 1.381(4) . . no
C6 C7 1.387(4) . . no
C7 C8 1.3871(18) . . no
C11 C12 1.391(3) . . no
C11 C16 1.396(3) . . no
C12 C13 1.388(3) . . no
C13 C14 1.380(4) . . no
C14 C15 1.380(4) . . no
C15 C16 1.389(3) . . no
C17 C18 1.5205(18) . . no
C18 C19 1.513(3) . . no
C19 C20 1.390(3) . . no
C19 C24 1.392(3) . . no
C20 C21 1.391(3) . . no
C21 C22 1.386(3) . . no
C22 C23 1.388(4) . . no
C22 C25 1.513(4) . . no
C23 C24 1.383(4) . . no
C26 C27 1.388(3) . . no
C26 C31 1.388(3) . . no
C27 C28 1.383(3) . . no
C28 C29 1.395(3) . . no
C29 C30 1.391(3) . . no
C29 C32 1.503(3) . . no
C30 C31 1.381(3) . . no
C1 H1 1.0000 . . no
C4 H4 0.9500 . . no
C6 H6 0.9500 . . no
C7 H7 0.9500 . . no
C10 H10A 0.9800 . . no
C10 H10B 0.9800 . . no
C10 H10C 0.9800 . . no
C12 H12 0.9500 . . no
C13 H13 0.9500 . . no
C14 H14 0.9500 . . no
C15 H15 0.9500 . . no
C16 H16 0.9500 . . no
C17 H17A 0.9900 . . no
C17 H17B 0.9900 . . no
C18 H18 1.0000 . . no
C20 H20 0.9500 . . no
C21 H21 0.9500 . . no
C23 H23 0.9500 . . no
C24 H24 0.9500 . . no
C25 H25A 0.9800 . . no
C25 H25B 0.9800 . . no
C25 H25C 0.9800 . . no
C27 H27 0.9500 . . no
C28 H28 0.9500 . . no
C30 H30 0.9500 . . no
C31 H31 0.9500 . . no
C32 H32A 0.9800 . . no
C32 H32B 0.9800 . . no
C32 H32C 0.9800 . . no

loop_
_geom_hbond_atom_site_label_D
_geom_hbond_atom_site_label_H
_geom_hbond_atom_site_label_A
_geom_hbond_distance_DH
_geom_hbond_distance_HA
_geom_hbond_distance_DA
_geom_hbond_angle_DHA
_geom_hbond_site_symmetry_A
_geom_hbond_publ_flag
C4 H4 O1 0.9500 2.5000 3.4460(18) 171.00 2_666 yes
C7 H7 O4 0.9500 2.3000 2.914(3) 121.00 . yes
C16 H16 O2 0.9500 2.5800 3.163(3) 120.00 . yes
C18 H18 O2 1.0000 2.4700 3.139(2) 124.00 . yes
C25 H25C O3 0.9800 2.5400 3.391(3) 145.00 2_676 yes
C27 H27 O4 0.9500 2.5700 2.936(3) 103.00 . yes
C31 H31 O2 0.9500 2.5400 3.045(3) 113.00 . yes

loop_
_geom_torsion_atom_site_label_1
_geom_torsion_atom_site_label_2
_geom_torsion_atom_site_label_3
_geom_torsion_atom_site_label_4
_geom_torsion
_geom_torsion_site_symmetry_1
_geom_torsion_site_symmetry_2
_geom_torsion_site_symmetry_3
_geom_torsion_site_symmetry_4
_geom_torsion_publ_flag
O3 S1 N2 C8 -155.99(15) . . . . no
O3 S1 N2 C9 51.21(18) . . . . no
O4 S1 N2 C8 -26.31(19) . . . . no
O4 S1 N2 C9 -179.11(16) . . . . no
C26 S1 N2 C8 88.15(17) . . . . no
C26 S1 N2 C9 -64.65(18) . . . . no
O3 S1 C26 C27 154.5(2) . . . . no
O3 S1 C26 C31 -29.8(3) . . . . no
O4 S1 C26 C27 19.2(3) . . . . no
O4 S1 C26 C31 -165.0(2) . . . . no
N2 S1 C26 C27 -92.8(2) . . . . no
N2 S1 C26 C31 83.0(2) . . . . no
C18 O1 N1 C1 -76.05(13) . . . . no
C18 O1 N1 C10 167.08(14) . . . . no
N1 O1 C18 C17 72.94(15) . . . . no
N1 O1 C18 C19 -162.41(12) . . . . no
O1 N1 C1 C2 61.30(15) . . . . no
O1 N1 C1 C11 -175.89(14) . . . . no
C10 N1 C1 C2 172.60(15) . . . . no
C10 N1 C1 C11 -64.58(19) . . . . no
S1 N2 C8 C3 -157.59(14) . . . . no
S1 N2 C8 C7 25.6(3) . . . . no
C9 N2 C8 C3 -2.5(2) . . . . no
C9 N2 C8 C7 -179.33(19) . . . . no
S1 N2 C9 O2 -18.0(3) . . . . no
S1 N2 C9 C2 156.40(13) . . . . no
C8 N2 C9 O2 -174.66(19) . . . . no
C8 N2 C9 C2 -0.3(2) . . . . no
N1 C1 C2 C3 -170.98(13) . . . . no
N1 C1 C2 C9 73.59(15) . . . . no
N1 C1 C2 C17 -46.90(17) . . . . no
C11 C1 C2 C3 66.41(17) . . . . no
C11 C1 C2 C9 -49.02(16) . . . . no
C11 C1 C2 C17 -169.51(13) . . . . no
N1 C1 C11 C12 138.55(17) . . . . no
N1 C1 C11 C16 -43.9(2) . . . . no
C2 C1 C11 C12 -98.9(2) . . . . no
C2 C1 C11 C16 78.68(19) . . . . no
C1 C2 C3 C4 55.3(2) . . . . no
C1 C2 C3 C8 -126.85(15) . . . . no
C9 C2 C3 C4 177.90(18) . . . . no
C9 C2 C3 C8 -4.22(19) . . . . no
C17 C2 C3 C4 -69.3(2) . . . . no
C17 C2 C3 C8 108.62(15) . . . . no
C1 C2 C9 O2 -62.3(2) . . . . no
C1 C2 C9 N2 123.48(14) . . . . no
C3 C2 C9 O2 176.80(19) . . . . no
C3 C2 C9 N2 2.62(18) . . . . no
C17 C2 C9 O2 60.9(2) . . . . no
C17 C2 C9 N2 -113.29(14) . . . . no
C1 C2 C17 C18 44.00(15) . . . . no
C3 C2 C17 C18 168.77(11) . . . . no
C9 C2 C17 C18 -81.07(14) . . . . no
C2 C3 C4 C5 177.84(18) . . . . no
C8 C3 C4 C5 0.1(3) . . . . no
C2 C3 C8 N2 4.3(2) . . . . no
C2 C3 C8 C7 -178.56(16) . . . . no
C4 C3 C8 N2 -177.64(16) . . . . no
C4 C3 C8 C7 -0.5(3) . . . . no
C3 C4 C5 Cl1 -177.99(14) . . . . no
C3 C4 C5 C6 0.0(3) . . . . no
Cl1 C5 C6 C7 178.16(16) . . . . no
C4 C5 C6 C7 0.1(3) . . . . no
C5 C6 C7 C8 -0.5(3) . . . . no
C6 C7 C8 N2 177.15(18) . . . . no
C6 C7 C8 C3 0.7(3) . . . . no
C1 C11 C12 C13 176.33(19) . . . . no
C16 C11 C12 C13 -1.3(3) . . . . no
C1 C11 C16 C15 -176.35(19) . . . . no
C12 C11 C16 C15 1.3(3) . . . . no
C11 C12 C13 C14 -0.1(4) . . . . no
C12 C13 C14 C15 1.5(4) . . . . no
C13 C14 C15 C16 -1.6(4) . . . . no
C14 C15 C16 C11 0.2(3) . . . . no
C2 C17 C18 O1 -56.84(15) . . . . no
C2 C17 C18 C19 -177.18(12) . . . . no
O1 C18 C19 C20 -136.36(19) . . . . no
O1 C18 C19 C24 48.3(2) . . . . no
C17 C18 C19 C20 -16.5(2) . . . . no
C17 C18 C19 C24 168.14(17) . . . . no
C18 C19 C20 C21 -175.0(2) . . . . no
C24 C19 C20 C21 0.4(3) . . . . no
C18 C19 C24 C23 176.8(2) . . . . no
C20 C19 C24 C23 1.2(4) . . . . no
C19 C20 C21 C22 -1.3(4) . . . . no
C20 C21 C22 C23 0.7(4) . . . . no
C20 C21 C22 C25 -179.0(3) . . . . no
C21 C22 C23 C24 0.9(4) . . . . no
C25 C22 C23 C24 -179.5(3) . . . . no
C22 C23 C24 C19 -1.9(4) . . . . no
S1 C26 C27 C28 175.5(2) . . . . no
C31 C26 C27 C28 -0.2(4) . . . . no
S1 C26 C31 C30 -173.7(2) . . . . no
C27 C26 C31 C30 2.0(4) . . . . no
C26 C27 C28 C29 -2.1(4) . . . . no
C27 C28 C29 C30 2.5(4) . . . . no
C27 C28 C29 C32 -177.8(3) . . . . no
C28 C29 C30 C31 -0.6(4) . . . . no
C32 C29 C30 C31 179.6(3) . . . . no
C29 C30 C31 C26 -1.5(4) . . . . no
